data_4331794
loop_
_publ_author_name
'Hua He'
'Chauntae Tyson'
'Maia Saito'
'Svilen Bobev'

_publ_section_title
;
 Synthesis, Crystal and Electronic Structures of the New Zintl phases
 Ba3Al3Pn5 (Pn= P, As) and Ba3Ga3P5
;
_journal_name_full 'Inorganic Chemistry'
_journal_page_first 499
_journal_page_last 505
_journal_paper_doi 10.1021/ic302437t
_journal_volume 52
_journal_year 2013
_chemical_formula_sum 'Ba3 Ga3 P5'
_chemical_formula_weight 776.03
_chemical_name_systematic
; 
 ? 
;
_space_group_IT_number 167
_symmetry_cell_setting trigonal
_symmetry_space_group_name_Hall '-R 3 2"c'
_symmetry_space_group_name_H-M 'R -3 c :H'
_atom_sites_solution_primary direct
_atom_sites_solution_secondary difmap
_audit_creation_method SHELXL-97
_cell_angle_alpha 90.00
_cell_angle_beta 90.00
_cell_angle_gamma 120.00
_cell_formula_units_Z 18
_cell_length_a 14.613(3)
_cell_length_b 14.613(3)
_cell_length_c 28.884(8)
_cell_measurement_reflns_used 1010
_cell_measurement_temperature 200(2)
_cell_measurement_theta_max 23.35
_cell_measurement_theta_min 2.79
_cell_volume 5342(2)
_computing_cell_refinement 'Bruker SMART'
_computing_data_collection 'Bruker SMART'
_computing_data_reduction 'Bruker SAINT'
_computing_molecular_graphics 'Bruker SHELXTL'
_computing_publication_material 'Bruker SHELXTL'
_computing_structure_refinement 'SHELXL-97 (Sheldrick, 1997)'
_computing_structure_solution 'SHELXS-97 (Sheldrick, 1990)'
_diffrn_ambient_temperature 200(2)
_diffrn_measured_fraction_theta_full 1.000
_diffrn_measured_fraction_theta_max 1.000
_diffrn_measurement_device_type 'CCD area detector'
_diffrn_measurement_method 'phi and omega scans'
_diffrn_radiation_monochromator graphite
_diffrn_radiation_source 'fine-focus sealed tube'
_diffrn_radiation_type MoK\a
_diffrn_radiation_wavelength 0.71073
_diffrn_reflns_av_R_equivalents 0.0999
_diffrn_reflns_av_sigmaI/netI 0.0368
_diffrn_reflns_limit_h_max 19
_diffrn_reflns_limit_h_min -19
_diffrn_reflns_limit_k_max 19
_diffrn_reflns_limit_k_min -19
_diffrn_reflns_limit_l_max 38
_diffrn_reflns_limit_l_min -38
_diffrn_reflns_number 23163
_diffrn_reflns_theta_full 28.28
_diffrn_reflns_theta_max 28.28
_diffrn_reflns_theta_min 2.14
_exptl_absorpt_coefficient_mu 17.120
_exptl_absorpt_correction_T_max 0.641
_exptl_absorpt_correction_T_min 0.545
_exptl_absorpt_correction_type multi-scan
_exptl_absorpt_process_details
;
SADABS (Sheldrick, 2003)
;
_exptl_crystal_colour dark-red
_exptl_crystal_density_diffrn 4.343
_exptl_crystal_description block
_exptl_crystal_F_000 6048
_exptl_crystal_size_max 0.037
_exptl_crystal_size_mid 0.030
_exptl_crystal_size_min 0.026
_refine_diff_density_max 1.316
_refine_diff_density_min -1.013
_refine_diff_density_rms 0.249
_refine_ls_extinction_method none
_refine_ls_goodness_of_fit_ref 1.037
_refine_ls_matrix_type full
_refine_ls_number_parameters 52
_refine_ls_number_reflns 1480
_refine_ls_number_restraints 0
_refine_ls_restrained_S_all 1.037
_refine_ls_R_factor_all 0.0400
_refine_ls_R_factor_gt 0.0273
_refine_ls_shift/su_max 0.001
_refine_ls_shift/su_mean 0.000
_refine_ls_structure_factor_coef Fsqd
_refine_ls_weighting_details 'calc w=1/[\s^2^(Fo^2^)+(0.0153P)^2^+25.5024P] where P=(Fo^2^+2Fc^2^)/3'
_refine_ls_weighting_scheme calc
_refine_ls_wR_factor_gt 0.0467
_refine_ls_wR_factor_ref 0.0505
_reflns_number_gt 1202
_reflns_number_total 1480
_reflns_threshold_expression >2sigma(I)
_cod_data_source_file ic302437t_si_002_2.cif
_cod_data_source_block II
_cod_original_cell_volume 5341(2)
_cod_original_sg_symbol_H-M 'R -3 c'
_cod_database_code 4331794

loop_
_symmetry_equiv_pos_as_xyz
'x, y, z'
'-y, x-y, z'
'-x+y, -x, z'
'y, x, -z+1/2'
'x-y, -y, -z+1/2'
'-x, -x+y, -z+1/2'
'x+2/3, y+1/3, z+1/3'
'-y+2/3, x-y+1/3, z+1/3'
'-x+y+2/3, -x+1/3, z+1/3'
'y+2/3, x+1/3, -z+5/6'
'x-y+2/3, -y+1/3, -z+5/6'
'-x+2/3, -x+y+1/3, -z+5/6'
'x+1/3, y+2/3, z+2/3'
'-y+1/3, x-y+2/3, z+2/3'
'-x+y+1/3, -x+2/3, z+2/3'
'y+1/3, x+2/3, -z+7/6'
'x-y+1/3, -y+2/3, -z+7/6'
'-x+1/3, -x+y+2/3, -z+7/6'
'-x, -y, -z'
'y, -x+y, -z'
'x-y, x, -z'
'-y, -x, z-1/2'
'-x+y, y, z-1/2'
'x, x-y, z-1/2'
'-x+2/3, -y+1/3, -z+1/3'
'y+2/3, -x+y+1/3, -z+1/3'
'x-y+2/3, x+1/3, -z+1/3'
'-y+2/3, -x+1/3, z-1/6'
'-x+y+2/3, y+1/3, z-1/6'
'x+2/3, x-y+1/3, z-1/6'
'-x+1/3, -y+2/3, -z+2/3'
'y+1/3, -x+y+2/3, -z+2/3'
'x-y+1/3, x+2/3, -z+2/3'
'-y+1/3, -x+2/3, z+1/6'
'-x+y+1/3, y+2/3, z+1/6'
'x+1/3, x-y+2/3, z+1/6'

loop_
_atom_site_label
_atom_site_type_symbol
_atom_site_fract_x
_atom_site_fract_y
_atom_site_fract_z
_atom_site_U_iso_or_equiv
_atom_site_adp_type
_atom_site_occupancy
_atom_site_symmetry_multiplicity
_atom_site_calc_flag
_atom_site_refinement_flags
Ba1 Ba 0.19771(3) 0.31013(3) 0.161220(12) 0.01337(9) Uani 1 1 d .
Ba2 Ba 0.0000 0.0000 0.10123(2) 0.01642(14) Uani 1 3 d S
Ba3 Ba 0.0000 0.0000 0.2500 0.01105(17) Uani 1 6 d S
Ga1 Ga 0.29873(5) 0.10614(5) 0.11764(2) 0.01087(14) Uani 1 1 d .
Ga2 Ga 0.27052(6) 0.0000 0.2500 0.01156(19) Uani 1 2 d S
P1 P 0.20113(12) 0.06557(12) 0.18872(5) 0.0114(3) Uani 1 1 d .
P2 P 0.22527(12) 0.18412(12) 0.06954(5) 0.0121(3) Uani 1 1 d .
P3 P 0.62547(15) 0.0000 0.2500 0.0134(4) Uani 1 2 d S

loop_
_atom_site_aniso_label
_atom_site_aniso_U_11
_atom_site_aniso_U_22
_atom_site_aniso_U_33
_atom_site_aniso_U_23
_atom_site_aniso_U_13
_atom_site_aniso_U_12
Ba1 0.01331(18) 0.01509(19) 0.01172(17) -0.00059(14) 0.00113(14) 0.00710(15)
Ba2 0.0145(2) 0.0145(2) 0.0203(3) 0.000 0.000 0.00724(10)
Ba3 0.0116(3) 0.0116(3) 0.0098(4) 0.000 0.000 0.00582(13)
Ga1 0.0120(3) 0.0112(3) 0.0103(3) 0.0006(2) 0.0010(3) 0.0065(3)
Ga2 0.0120(3) 0.0112(5) 0.0112(4) 0.0003(3) 0.00016(17) 0.0056(2)
P1 0.0117(7) 0.0122(8) 0.0105(7) 0.0008(6) 0.0007(6) 0.0060(6)
P2 0.0112(7) 0.0121(7) 0.0130(7) 0.0005(6) 0.0006(6) 0.0058(6)
P3 0.0121(8) 0.0127(11) 0.0157(11) 0.0017(9) 0.0009(4) 0.0064(5)

loop_
_atom_type_symbol
_atom_type_description
_atom_type_scat_dispersion_real
_atom_type_scat_dispersion_imag
_atom_type_scat_source
P P 0.1023 0.0942 'International Tables Vol C Tables 4.2.6.8 and 6.1.1.4'
Ga Ga 0.2307 1.6083 'International Tables Vol C Tables 4.2.6.8 and 6.1.1.4'
Ba Ba -0.3244 2.2819 'International Tables Vol C Tables 4.2.6.8 and 6.1.1.4'

loop_
_geom_angle_atom_site_label_1
_geom_angle_atom_site_label_2
_geom_angle_atom_site_label_3
_geom_angle
_geom_angle_site_symmetry_1
_geom_angle_site_symmetry_3
P2 Ba1 P2 104.89(6) 17_554 34
P2 Ba1 P3 81.52(4) 17_554 25
P2 Ba1 P3 91.54(4) 34 25
P2 Ba1 P2 72.58(5) 17_554 .
P2 Ba1 P2 169.97(5) 34 .
P3 Ba1 P2 78.52(4) 25 .
P2 Ba1 P3 90.91(5) 17_554 3_665
P2 Ba1 P3 71.99(3) 34 3_665
P3 Ba1 P3 159.564(17) 25 3_665
P2 Ba1 P3 117.40(3) . 3_665
P2 Ba1 P1 152.01(4) 17_554 2
P2 Ba1 P1 77.88(4) 34 2
P3 Ba1 P1 70.52(3) 25 2
P2 Ba1 P1 99.76(4) . 2
P3 Ba1 P1 115.87(4) 3_665 2
P2 Ba1 Ga2 41.22(3) 17_554 25
P2 Ba1 Ga2 141.92(3) 34 25
P3 Ba1 Ga2 97.55(3) 25 25
P2 Ba1 Ga2 40.31(3) . 25
P3 Ba1 Ga2 88.87(3) 3_665 25
P1 Ba1 Ga2 139.91(3) 2 25
P2 Ba1 Ga1 95.57(3) 17_554 25
P2 Ba1 Ga1 107.54(3) 34 25
P3 Ba1 Ga1 160.76(2) 25 25
P2 Ba1 Ga1 82.46(3) . 25
P3 Ba1 Ga1 38.437(17) 3_665 25
P1 Ba1 Ga1 110.33(3) 2 25
Ga2 Ba1 Ga1 69.07(2) 25 25
P2 Ba1 Ga1 115.76(3) 17_554 34
P2 Ba1 Ga1 39.95(3) 34 34
P3 Ba1 Ga1 130.01(3) 25 34
P2 Ba1 Ga1 150.00(3) . 34
P3 Ba1 Ga1 38.411(19) 3_665 34
P1 Ba1 Ga1 84.62(3) 2 34
Ga2 Ba1 Ga1 127.032(19) 25 34
Ga1 Ba1 Ga1 68.36(2) 25 34
P2 Ba1 P1 119.90(4) 17_554 .
P2 Ba1 P1 123.37(4) 34 .
P3 Ba1 P1 125.79(3) 25 .
P2 Ba1 P1 64.87(4) . .
P3 Ba1 P1 74.37(3) 3_665 .
P1 Ba1 P1 77.65(5) 2 .
Ga2 Ba1 P1 79.79(3) 25 .
Ga1 Ba1 P1 40.38(3) 25 .
Ga1 Ba1 P1 87.53(3) 34 .
P2 Ba1 Ga2 143.01(3) 17_554 2
P2 Ba1 Ga2 39.81(3) 34 2
P3 Ba1 Ga2 87.81(3) 25 2
P2 Ba1 Ga2 139.55(3) . 2
P3 Ba1 Ga2 86.94(3) 3_665 2
P1 Ba1 Ga2 40.01(3) 2 2
Ga2 Ba1 Ga2 174.06(2) 25 2
Ga1 Ba1 Ga2 105.10(2) 25 2
Ga1 Ba1 Ga2 49.278(15) 34 2
P1 Ba1 Ga2 95.01(3) . 2
P2 Ba1 Ba2 116.88(3) 17_554 .
P2 Ba1 Ba2 131.75(3) 34 .
P3 Ba1 Ba2 72.843(11) 25 .
P2 Ba1 Ba2 46.56(3) . .
P3 Ba1 Ba2 127.16(3) 3_665 .
P1 Ba1 Ba2 53.89(3) 2 .
Ga2 Ba1 Ba2 86.109(12) 25 .
Ga1 Ba1 Ba2 91.952(14) 25 .
Ga1 Ba1 Ba2 125.051(16) 34 .
P1 Ba1 Ba2 52.96(3) . .
Ga2 Ba1 Ba2 93.073(17) 2 .
P2 Ba2 P2 112.02(3) 3 2
P2 Ba2 P2 112.03(3) 3 .
P2 Ba2 P2 112.02(3) 2 .
P2 Ba2 P1 100.58(4) 3 .
P2 Ba2 P1 143.53(4) 2 .
P2 Ba2 P1 67.44(4) . .
P2 Ba2 P1 67.44(4) 3 3
P2 Ba2 P1 100.58(4) 2 3
P2 Ba2 P1 143.53(4) . 3
P1 Ba2 P1 76.71(4) . 3
P2 Ba2 P1 143.53(4) 3 2
P2 Ba2 P1 67.44(4) 2 2
P2 Ba2 P1 100.58(4) . 2
P1 Ba2 P1 76.71(4) . 2
P1 Ba2 P1 76.71(4) 3 2
P2 Ba2 Ga1 92.40(3) 3 .
P2 Ba2 Ga1 148.77(3) 2 .
P2 Ba2 Ga1 37.75(3) . .
P1 Ba2 Ga1 37.22(3) . .
P1 Ba2 Ga1 106.85(3) 3 .
P1 Ba2 Ga1 104.46(3) 2 .
P2 Ba2 Ga1 37.75(3) 3 3
P2 Ba2 Ga1 92.40(3) 2 3
P2 Ba2 Ga1 148.77(3) . 3
P1 Ba2 Ga1 104.46(3) . 3
P1 Ba2 Ga1 37.22(3) 3 3
P1 Ba2 Ga1 106.85(3) 2 3
Ga1 Ba2 Ga1 118.516(6) . 3
P2 Ba2 Ga1 148.77(3) 3 2
P2 Ba2 Ga1 37.75(3) 2 2
P2 Ba2 Ga1 92.40(3) . 2
P1 Ba2 Ga1 106.85(3) . 2
P1 Ba2 Ga1 104.45(3) 3 2
P1 Ba2 Ga1 37.21(3) 2 2
Ga1 Ba2 Ga1 118.516(6) . 2
Ga1 Ba2 Ga1 118.516(6) 3 2
P2 Ba2 Ba3 106.78(3) 3 .
P2 Ba2 Ba3 106.78(3) 2 .
P2 Ba2 Ba3 106.78(3) . .
P1 Ba2 Ba3 45.77(3) . .
P1 Ba2 Ba3 45.77(3) 3 .
P1 Ba2 Ba3 45.77(3) 2 .
Ga1 Ba2 Ba3 82.951(13) . .
Ga1 Ba2 Ba3 82.950(13) 3 .
Ga1 Ba2 Ba3 82.950(13) 2 .
P2 Ba2 Ba1 95.87(3) 3 2
P2 Ba2 Ba1 50.35(3) 2 2
P2 Ba2 Ba1 151.87(3) . 2
P1 Ba2 Ba1 112.18(3) . 2
P1 Ba2 Ba1 50.94(3) 3 2
P1 Ba2 Ba1 54.29(3) 2 2
Ga1 Ba2 Ba1 149.39(2) . 2
Ga1 Ba2 Ba1 59.318(11) 3 2
Ga1 Ba2 Ba1 60.163(11) 2 2
Ba3 Ba2 Ba1 66.441(12) . 2
P2 Ba2 Ba1 50.35(3) 3 3
P2 Ba2 Ba1 151.87(3) 2 3
P2 Ba2 Ba1 95.87(3) . 3
P1 Ba2 Ba1 50.94(3) . 3
P1 Ba2 Ba1 54.29(3) 3 3
P1 Ba2 Ba1 112.18(3) 2 3
Ga1 Ba2 Ba1 59.319(11) . 3
Ga1 Ba2 Ba1 60.163(11) 3 3
Ga1 Ba2 Ba1 149.39(2) 2 3
Ba3 Ba2 Ba1 66.441(12) . 3
Ba1 Ba2 Ba1 105.091(13) 2 3
P1 Ba3 P1 161.27(6) 4 3
P1 Ba3 P1 91.38(4) 4 6
P1 Ba3 P1 76.95(6) 3 6
P1 Ba3 P1 103.34(6) 4 .
P1 Ba3 P1 91.38(4) 3 .
P1 Ba3 P1 161.27(6) 6 .
P1 Ba3 P1 76.95(6) 4 2
P1 Ba3 P1 91.38(4) 3 2
P1 Ba3 P1 103.34(6) 6 2
P1 Ba3 P1 91.38(4) . 2
P1 Ba3 P1 91.38(4) 4 5
P1 Ba3 P1 103.34(6) 3 5
P1 Ba3 P1 91.37(4) 6 5
P1 Ba3 P1 76.95(6) . 5
P1 Ba3 P1 161.27(6) 2 5
P1 Ba3 Ba2 124.29(3) 4 .
P1 Ba3 Ba2 55.71(3) 3 .
P1 Ba3 Ba2 124.29(3) 6 .
P1 Ba3 Ba2 55.71(3) . .
P1 Ba3 Ba2 55.72(3) 2 .
P1 Ba3 Ba2 124.29(3) 5 .
P1 Ba3 Ba2 55.71(3) 4 4
P1 Ba3 Ba2 124.29(3) 3 4
P1 Ba3 Ba2 55.71(3) 6 4
P1 Ba3 Ba2 124.29(3) . 4
P1 Ba3 Ba2 124.28(3) 2 4
P1 Ba3 Ba2 55.71(3) 5 4
Ba2 Ba3 Ba2 180.0 . 4
P1 Ba3 Ba1 69.80(3) 4 .
P1 Ba3 Ba1 112.84(3) 3 .
P1 Ba3 Ba1 147.16(3) 6 .
P1 Ba3 Ba1 51.12(3) . .
P1 Ba3 Ba1 47.41(3) 2 .
P1 Ba3 Ba1 114.93(3) 5 .
Ba2 Ba3 Ba1 57.166(9) . .
Ba2 Ba3 Ba1 122.834(9) 4 .
P1 Ba3 Ba1 114.93(3) 4 2
P1 Ba3 Ba1 47.41(3) 3 2
P1 Ba3 Ba1 69.80(3) 6 2
P1 Ba3 Ba1 112.84(3) . 2
P1 Ba3 Ba1 51.12(3) 2 2
P1 Ba3 Ba1 147.16(3) 5 2
Ba2 Ba3 Ba1 57.165(10) . 2
Ba2 Ba3 Ba1 122.835(10) 4 2
Ba1 Ba3 Ba1 93.382(13) . 2
P1 Ba3 Ba1 147.16(3) 4 3
P1 Ba3 Ba1 51.12(3) 3 3
P1 Ba3 Ba1 114.93(3) 6 3
P1 Ba3 Ba1 47.41(3) . 3
P1 Ba3 Ba1 112.84(3) 2 3
P1 Ba3 Ba1 69.80(3) 5 3
Ba2 Ba3 Ba1 57.165(10) . 3
Ba2 Ba3 Ba1 122.835(10) 4 3
Ba1 Ba3 Ba1 93.382(13) . 3
Ba1 Ba3 Ba1 93.382(13) 2 3
P1 Ba3 Ba1 51.11(3) 4 4
P1 Ba3 Ba1 147.16(3) 3 4
P1 Ba3 Ba1 112.84(3) 6 4
P1 Ba3 Ba1 69.80(3) . 4
P1 Ba3 Ba1 114.93(3) 2 4
P1 Ba3 Ba1 47.41(3) 5 4
Ba2 Ba3 Ba1 122.836(9) . 4
Ba2 Ba3 Ba1 57.164(9) 4 4
Ba1 Ba3 Ba1 76.643(17) . 4
Ba1 Ba3 Ba1 164.857(9) 2 4
Ba1 Ba3 Ba1 98.497(13) 3 4
P3 Ga1 P2 112.11(5) 27_445 .
P3 Ga1 P1 113.02(6) 27_445 .
P2 Ga1 P1 105.34(6) . .
P3 Ga1 P1 124.81(6) 27_445 25
P2 Ga1 P1 100.90(5) . 25
P1 Ga1 P1 98.26(5) . 25
P3 Ga1 Ba1 66.02(3) 27_445 25
P2 Ga1 Ba1 165.37(4) . 25
P1 Ga1 Ba1 88.19(4) . 25
P1 Ga1 Ba1 71.08(4) 25 25
P3 Ga1 Ba1 65.95(3) 27_445 28
P2 Ga1 Ba1 60.18(4) . 28
P1 Ga1 Ba1 160.37(4) . 28
P1 Ga1 Ba1 97.63(4) 25 28
Ba1 Ga1 Ba1 107.88(2) 25 28
P3 Ga1 Ba2 93.47(5) 27_445 .
P2 Ga1 Ba2 55.09(4) . .
P1 Ga1 Ba2 65.98(4) . .
P1 Ga1 Ba2 141.50(4) 25 .
Ba1 Ga1 Ba2 138.210(19) 25 .
Ba1 Ga1 Ba2 94.400(19) 28 .
P2 Ga2 P2 107.82(8) 25 35_545
P2 Ga2 P1 120.27(5) 25 5
P2 Ga2 P1 102.17(5) 35_545 5
P2 Ga2 P1 102.17(5) 25 .
P2 Ga2 P1 120.28(5) 35_545 .
P1 Ga2 P1 105.26(8) 5 .
P2 Ga2 Ba1 65.63(4) 25 25
P2 Ga2 Ba1 60.44(4) 35_545 25
P1 Ga2 Ba1 161.94(4) 5 25
P1 Ga2 Ba1 89.02(4) . 25
P2 Ga2 Ba1 60.44(4) 25 35_545
P2 Ga2 Ba1 65.63(4) 35_545 35_545
P1 Ga2 Ba1 89.02(4) 5 35_545
P1 Ga2 Ba1 161.95(4) . 35_545
Ba1 Ga2 Ba1 79.45(3) 25 35_545
P2 Ga2 Ba1 142.30(4) 25 3
P2 Ga2 Ba1 59.04(4) 35_545 3
P1 Ga2 Ba1 97.42(4) 5 3
P1 Ga2 Ba1 65.53(4) . 3
Ba1 Ga2 Ba1 78.224(16) 25 3
Ba1 Ga2 Ba1 124.430(16) 35_545 3
P2 Ga2 Ba1 59.04(4) 25 4
P2 Ga2 Ba1 142.30(4) 35_545 4
P1 Ga2 Ba1 65.53(4) 5 4
P1 Ga2 Ba1 97.42(4) . 4
Ba1 Ga2 Ba1 124.430(16) 25 4
Ba1 Ga2 Ba1 78.224(16) 35_545 4
Ba1 Ga2 Ba1 152.83(3) 3 4
Ga1 P1 Ga2 113.71(6) . .
Ga1 P1 Ga1 81.74(5) . 25
Ga2 P1 Ga1 75.46(5) . 25
Ga1 P1 Ba3 155.14(6) . .
Ga2 P1 Ba3 88.90(5) . .
Ga1 P1 Ba3 115.46(5) 25 .
Ga1 P1 Ba1 85.68(5) . 3
Ga2 P1 Ba1 74.46(4) . 3
Ga1 P1 Ba1 139.13(6) 25 3
Ba3 P1 Ba1 90.97(4) . 3
Ga1 P1 Ba2 76.81(5) . .
Ga2 P1 Ba2 146.80(6) . .
Ga1 P1 Ba2 137.65(6) 25 .
Ba3 P1 Ba2 78.51(4) . .
Ba1 P1 Ba2 75.17(3) 3 .
Ga1 P1 Ba1 82.56(4) . .
Ga2 P1 Ba1 137.81(6) . .
Ga1 P1 Ba1 68.54(4) 25 .
Ba3 P1 Ba1 87.31(4) . .
Ba1 P1 Ba1 147.58(5) 3 .
Ba2 P1 Ba1 72.76(3) . .
Ga1 P2 Ga2 79.79(5) . 25
Ga1 P2 Ba1 157.59(6) . 17_554
Ga2 P2 Ba1 78.35(4) 25 17_554
Ga1 P2 Ba2 87.16(5) . .
Ga2 P2 Ba2 153.42(6) 25 .
Ba1 P2 Ba2 114.86(5) 17_554 .
Ga1 P2 Ba1 79.88(5) . 28
Ga2 P2 Ba1 81.15(4) 25 28
Ba1 P2 Ba1 91.92(4) 17_554 28
Ba2 P2 Ba1 119.38(5) . 28
Ga1 P2 Ba1 90.50(5) . .
Ga2 P2 Ba1 74.06(4) 25 .
Ba1 P2 Ba1 88.22(4) 17_554 .
Ba2 P2 Ba1 83.08(4) . .
Ba1 P2 Ba1 154.66(5) 28 .
Ga1 P3 Ga1 122.22(10) 26 36_545
Ga1 P3 Ba1 135.11(4) 26 35_545
Ga1 P3 Ba1 90.08(3) 36_545 35_545
Ga1 P3 Ba1 90.08(3) 26 25
Ga1 P3 Ba1 135.11(4) 36_545 25
Ba1 P3 Ba1 85.44(6) 35_545 25
Ga1 P3 Ba1 75.54(4) 26 2_655
Ga1 P3 Ba1 75.64(4) 36_545 2_655
Ba1 P3 Ba1 147.79(3) 35_545 2_655
Ba1 P3 Ba1 84.880(19) 25 2_655
Ga1 P3 Ba1 75.64(4) 26 6_655
Ga1 P3 Ba1 75.54(4) 36_545 6_655
Ba1 P3 Ba1 84.88(2) 35_545 6_655
Ba1 P3 Ba1 147.79(3) 25 6_655
Ba1 P3 Ba1 117.99(7) 2_655 6_655

loop_
_geom_bond_atom_site_label_1
_geom_bond_atom_site_label_2
_geom_bond_distance
_geom_bond_site_symmetry_2
Ba1 P2 3.1527(16) 17_554
Ba1 P2 3.1986(16) 34
Ba1 P3 3.3440(18) 25
Ba1 P2 3.3626(16) .
Ba1 P3 3.4214(13) 3_665
Ba1 P1 3.4822(17) 2
Ba2 P2 3.1710(16) 3
Ba2 P2 3.1710(16) 2
Ba2 P2 3.1711(16) .
Ba3 P1 3.1421(16) 4
Ba3 P1 3.1421(16) 3
Ba3 P1 3.1421(16) 6
Ba3 P1 3.1421(16) .
Ba3 P1 3.1421(16) 2
Ba3 P1 3.1421(16) 5
Ga1 P3 2.3277(13) 27_445
Ga1 P2 2.3673(17) .
Ga1 P1 2.3991(17) .
Ga1 P1 2.5238(17) 25
Ga2 P2 2.3883(16) 25
Ga2 P2 2.3883(16) 35_545
Ga2 P1 2.4598(16) 5
Ga2 P1 2.4598(16) .
P1 Ga1 2.5238(17) 25
P1 Ba1 3.4821(17) 3
P2 Ga2 2.3882(16) 25
P2 Ba1 3.1526(16) 17_554
P2 Ba1 3.1986(16) 28
P3 Ga1 2.3278(13) 26
P3 Ga1 2.3279(13) 36_545
P3 Ba1 3.3439(18) 35_545
P3 Ba1 3.3439(18) 25
P3 Ba1 3.4214(13) 2_655
P3 Ba1 3.4215(13) 6_655
